data_1574447
loop_
_publ_author_name
'Metherall, Jessica P.'
'Corner, Philip A.'
'McCabe, James F.'
'Probert, Michael R.'
'Hall, Michael J.'

_publ_section_title
;
 High-throughput encapsulated nanodroplet screening for accelerated
 co-crystal discovery
;
_journal_issue 22
_journal_name_full 'Chemical Science'
_journal_page_first 9843
_journal_page_last 9853
_journal_paper_doi 10.1039/D4SC07556K
_journal_volume 16
_journal_year 2025
_chemical_formula_moiety 'C5 H8 O4, C8 H10 N4 O2'
_chemical_formula_sum 'C13 H18 N4 O6'
_chemical_formula_weight 326.31
_chemical_name_systematic 'caffeine_glutaric acid'
_space_group_crystal_system monoclinic
_space_group_IT_number 14
_space_group_name_Hall '-P 2ybc'
_space_group_name_H-M_alt 'P 1 21/c 1'
_atom_sites_solution_hydrogens mixed
_atom_sites_solution_primary dual
_audit_block_doi 10.5517/ccdc.csd.cc2kmbfz
_audit_creation_date 2025-04-01
_audit_creation_method
;
Olex2 1.5
(compiled 2025.03.04 svn.red2d20d0 for OlexSys, GUI svn.r7188)
;
_audit_update_record
;
2025-04-01 deposited with the CCDC.	2025-04-22 downloaded from the CCDC.
;
_cell_angle_alpha 90
_cell_angle_beta 97.832(2)
_cell_angle_gamma 90
_cell_formula_units_Z 4
_cell_length_a 13.0056(3)
_cell_length_b 6.5779(2)
_cell_length_c 17.0942(4)
_cell_measurement_reflns_used 4784
_cell_measurement_temperature 149.99(10)
_cell_measurement_theta_max 75.8880
_cell_measurement_theta_min 3.4300
_cell_volume 1448.76(7)
_computing_cell_refinement 'CrysAlisPro 1.171.42.90a (Rigaku OD, 2023)'
_computing_data_collection 'CrysAlisPro 1.171.42.90a (Rigaku OD, 2023)'
_computing_data_reduction 'CrysAlisPro 1.171.42.90a (Rigaku OD, 2023)'
_computing_molecular_graphics 'Olex2 1.5 (Dolomanov et al., 2009)'
_computing_publication_material 'Olex2 1.5 (Dolomanov et al., 2009)'
_computing_structure_refinement 'SHELXL 2018/3 (Sheldrick, 2015)'
_computing_structure_solution 'SHELXT 2018/2 (Sheldrick, 2018)'
_diffrn_ambient_environment N~2~
_diffrn_ambient_temperature 149.99(10)
_diffrn_detector 'Hybrid Pixel Array Detector'
_diffrn_detector_area_resol_mean 10.0000
_diffrn_detector_type 'HyPix-Arc 100'
_diffrn_measured_fraction_theta_full 0.997
_diffrn_measured_fraction_theta_max 0.931
_diffrn_measurement_details
;
List of Runs (angles in degrees, time in seconds):

  # Type    Start    End  Width  t~exp~   \w     \q     \k     \f   Frames
#--------------------------------------------------------------------------
  1  \w     42.00  79.00   0.50    0.95    --  109.94 -77.00 120.00   74
  2  \w     45.00  72.00   0.50    0.95    --  100.90 -77.00  90.00   54
  3  \w     33.00  61.00   0.50    0.95    --  100.90 -76.00  48.00   56
  4  \w     44.00  72.00   0.50    0.95    --  109.94 -76.00  48.00   56
  5  \w     41.00  80.00   0.50    0.95    --  109.94 -77.00   0.00   78
  6  \w     27.00  55.00   0.50    0.95    --  100.90 -61.00 -30.00   56
  7  \w     43.00  69.00   0.50    0.95    --  109.94 -77.00-180.00   52
  8  \w     25.00  50.00   0.50    0.95    --  100.90 -61.00 -90.00   50
  9  \w     25.00  50.00   0.50    0.95    --  100.90 -61.00 -60.00   50
 10  \w     10.00  35.00   0.50    0.95    --   44.76 -76.00  48.00   50
 11  \w     30.00  55.00   0.50    0.95    --  100.90 -61.00 120.00   50
 12  \w    125.00 152.00   0.50    0.95    --  100.90  77.00 -30.00   54
 13  \w    122.00 172.00   0.50    0.95    --  100.90  61.00-120.00  100
 14  \w    124.00 150.00   0.50    0.95    --  109.94  76.00 174.00   52
 15  \w    129.00 161.00   0.50    0.95    --  100.90  76.00 174.00   64
 16  \w     29.00  80.00   0.50    0.95    --  100.90 -95.00-120.00  102
 17  \w     46.00  92.00   0.50    0.95    --  109.94 -95.00 -90.00   92
 18  \w    -11.00  25.00   0.50    0.95    --  -43.89  38.00-120.00   72
 19  \w     -1.00  33.00   0.50    0.95    --  -43.89  38.00-150.00   68
 20  \w      5.00  33.00   0.50    0.95    --  -43.89  38.00 -90.00   56
 21  \w    -12.00  37.00   0.50    0.95    --  -43.89  38.00 -60.00   98
 22  \w    -13.00  33.00   0.50    0.95    --  -43.89  38.00  60.00   92
 23  \w    -62.00 -22.00   0.50    0.95    --  -43.89  76.00 174.00   80
 24  \w    -42.00 -15.00   0.50    0.95    --  -88.07  61.00 120.00   54
 25  \w    -68.00 -19.00   0.50    0.95    --  -43.89 125.00  60.00   98
 26  \w    -54.00 -28.00   0.50    0.95    --  -88.07  76.00 174.00   52
 27  \w   -154.00-111.00   0.50    0.95    --  -88.07 -77.00 120.00   86
 28  \w   -152.00-116.00   0.50    0.95    --  -88.07 -76.00  48.00   72
 29  \w   -157.00-104.00   0.50    0.95    --  -88.07 -77.00   0.00  106
 30  \w   -149.00-104.00   0.50    0.95    --  -88.07 -77.00-150.00   90
;
_diffrn_measurement_device 'four-circle diffractometer'
_diffrn_measurement_device_type 'XtaLAB Synergy, Dualflex, HyPix-Arc 100'
_diffrn_measurement_method '\w scans'
_diffrn_orient_matrix_type 'CrysAlisPro convention (1999,Acta A55,543-557)'
_diffrn_orient_matrix_UB_11 -0.1099810000
_diffrn_orient_matrix_UB_12 -0.0709517000
_diffrn_orient_matrix_UB_13 0.0110506000
_diffrn_orient_matrix_UB_21 -0.0465837000
_diffrn_orient_matrix_UB_22 0.1810894000
_diffrn_orient_matrix_UB_23 -0.0499759000
_diffrn_orient_matrix_UB_31 -0.0050564000
_diffrn_orient_matrix_UB_32 -0.1305847000
_diffrn_orient_matrix_UB_33 -0.0752124000
_diffrn_radiation_monochromator mirror
_diffrn_radiation_probe x-ray
_diffrn_radiation_type 'Cu K\a'
_diffrn_radiation_wavelength 1.54184
_diffrn_reflns_av_R_equivalents 0.0269
_diffrn_reflns_av_unetI/netI 0.0292
_diffrn_reflns_Laue_measured_fraction_full 0.997
_diffrn_reflns_Laue_measured_fraction_max 0.931
_diffrn_reflns_limit_h_max 15
_diffrn_reflns_limit_h_min -16
_diffrn_reflns_limit_k_max 7
_diffrn_reflns_limit_k_min -8
_diffrn_reflns_limit_l_max 15
_diffrn_reflns_limit_l_min -21
_diffrn_reflns_number 8658
_diffrn_reflns_point_group_measured_fraction_full 0.997
_diffrn_reflns_point_group_measured_fraction_max 0.931
_diffrn_reflns_theta_full 67.684
_diffrn_reflns_theta_max 76.047
_diffrn_reflns_theta_min 3.430
_diffrn_source 'micro-focus sealed X-ray tube'
_diffrn_source_target Cu
_diffrn_source_type 'PhotonJet (Cu) X-ray Source'
_exptl_absorpt_coefficient_mu 1.021
_exptl_absorpt_correction_T_max 1.00000
_exptl_absorpt_correction_T_min 0.95919
_exptl_absorpt_correction_type multi-scan
_exptl_absorpt_process_details
;
CrysAlisPro 1.171.42.90a (Rigaku Oxford Diffraction, 2023)
Empirical absorption correction using spherical harmonics,
implemented in SCALE3 ABSPACK scaling algorithm.
;
_exptl_crystal_colour 'clear light colourless'
_exptl_crystal_colour_lustre clear
_exptl_crystal_colour_modifier light
_exptl_crystal_colour_primary colourless
_exptl_crystal_density_diffrn 1.496
_exptl_crystal_description needle
_exptl_crystal_F_000 688
_exptl_crystal_preparation
;
Crystallised from a saturated solution of caffeine 
and glutaric acid (1:1) in MeNO2.
;
_exptl_crystal_recrystallization_method 'High-throughput screening via the ENaCt protocol using SPT Labtech mosquito.'
_exptl_crystal_size_max 0.12
_exptl_crystal_size_mid 0.089
_exptl_crystal_size_min 0.031
_refine_diff_density_max 0.246
_refine_diff_density_min -0.227
_refine_diff_density_rms 0.043
_refine_ls_extinction_method none
_refine_ls_goodness_of_fit_ref 1.034
_refine_ls_hydrogen_treatment mixed
_refine_ls_matrix_type full
_refine_ls_number_parameters 217
_refine_ls_number_reflns 2826
_refine_ls_number_restraints 165
_refine_ls_restrained_S_all 1.004
_refine_ls_R_factor_all 0.0472
_refine_ls_R_factor_gt 0.0377
_refine_ls_shift/su_max 0.000
_refine_ls_shift/su_mean 0.000
_refine_ls_structure_factor_coef Fsqd
_refine_ls_weighting_details 'w=1/[\s^2^(Fo^2^)+(0.0589P)^2^+0.4337P] where P=(Fo^2^+2Fc^2^)/3'
_refine_ls_weighting_scheme calc
_refine_ls_wR_factor_gt 0.1044
_refine_ls_wR_factor_ref 0.1116
_reflns_Friedel_coverage 0.000
_reflns_number_gt 2291
_reflns_number_total 2826
_reflns_threshold_expression 'I > 2\s(I)'
_cod_data_source_file d4sc07556k2.cif
_cod_data_source_block caffeine_glutaricacid
_cod_depositor_comments 'Adding full bibliography for 1574434--1574463.cif.'
_cod_database_code 1574447
_shelx_shelxl_version_number 2018/3
_chemical_oxdiff_formula 'C H N O'
_shelx_space_group_comment
;
The symmetry employed for this shelxl refinement is uniquely defined
by the following loop, which should always be used as a source of
symmetry information in preference to the above space-group names.
They are only intended as comments.
;
_cell_oxdiff_angle_alpha 89.958(3)
_cell_oxdiff_angle_beta 97.890(3)
_cell_oxdiff_angle_gamma 90.062(3)
_cell_oxdiff_length_a 13.0099(5)
_cell_oxdiff_length_b 6.5762(2)
_cell_oxdiff_length_c 17.0956(6)
_cell_oxdiff_measurement_reflns_used 4784
_cell_oxdiff_volume 1448.77(9)
_shelx_estimated_absorpt_t_max 0.969
_shelx_estimated_absorpt_t_min 0.887
_olex2_refinement_description
;
1. Fixed Uiso
 At 1.2 times of:
  All C(H) groups, All C(H,H) groups, All C(H,H,H,H) groups
 At 1.5 times of:
  All C(H,H,H) groups
2. Rigid body (RIGU) restrains
 All non-hydrogen atoms
 with sigma for 1-2 distances of 0.004 and sigma for 1-3 distances of 0.004
3.a Secondary CH2 refined with riding coordinates:
 C4B(H4BA,H4BB), C3B(H3BA,H3BB), C2B(H2BA,H2BB)
3.b Aromatic/amide H refined with riding coordinates:
 C7A(H7A)
3.c Idealised Me refined as rotating group:
 C8A(H8AA,H8AB,H8AC), C3A(H3AA,H3AB,H3AC), C5A(H5AA,H5AB,H5AC)
;
_olex2_exptl_crystal_mounting_method
'Crystal mounted using inert oil from the encapsulation crystallisation technique onto a MiTeGen Kapton micromount.'
_olex2_submission_original_sample_id 'caffeine_glutaric acid'
_olex2_submission_special_instructions 'No special instructions were received'
_oxdiff_exptl_absorpt_empirical_details
;
Empirical correction (ABSPACK) includes:
- Absorption correction using spherical harmonics
- Frame scaling
;
_oxdiff_exptl_absorpt_empirical_full_max 1.213
_oxdiff_exptl_absorpt_empirical_full_min 0.874

loop_
_space_group_symop_operation_xyz
'x, y, z'
'-x, y+1/2, -z+1/2'
'-x, -y, -z'
'x, -y-1/2, z-1/2'

loop_
_atom_site_label
_atom_site_type_symbol
_atom_site_fract_x
_atom_site_fract_y
_atom_site_fract_z
_atom_site_U_iso_or_equiv
_atom_site_adp_type
_atom_site_occupancy
_atom_site_site_symmetry_order
_atom_site_calc_flag
_atom_site_refinement_flags_posn
_atom_site_refinement_flags_adp
_atom_site_refinement_flags_occupancy
_atom_site_disorder_assembly
_atom_site_disorder_group
O4B O 0.89636(9) 0.27838(19) 0.07987(7) 0.0335(3) Uani 1 1 d . . . . .
O1A O 0.25746(9) 0.24994(17) 0.61296(6) 0.0319(3) Uani 1 1 d . . . . .
O2A O 0.14727(9) 0.29174(19) 0.34691(7) 0.0347(3) Uani 1 1 d . . . . .
O1B O 0.75994(9) 0.24704(18) 0.44449(7) 0.0354(3) Uani 1 1 d . . . . .
O2B O 0.64405(9) 0.23540(19) 0.33653(7) 0.0352(3) Uani 1 1 d . . . . .
O3B O 0.75285(9) 0.2996(2) 0.13784(7) 0.0395(3) Uani 1 1 d . . . . .
N1A N 0.47809(10) 0.24487(18) 0.56836(7) 0.0238(3) Uani 1 1 d . . . . .
N4A N 0.20352(10) 0.27221(19) 0.47915(8) 0.0261(3) Uani 1 1 d . . . . .
N3A N 0.32163(10) 0.27630(19) 0.38503(7) 0.0253(3) Uani 1 1 d . . . . .
N2A N 0.50420(10) 0.25915(18) 0.44223(8) 0.0254(3) Uani 1 1 d . . . . .
C6A C 0.40069(12) 0.2637(2) 0.44696(9) 0.0229(3) Uani 1 1 d . . . . .
C1A C 0.38147(12) 0.2552(2) 0.52352(9) 0.0232(3) Uani 1 1 d . . . . .
C7A C 0.54792(12) 0.2475(2) 0.51756(9) 0.0252(3) Uani 1 1 d . . . . .
H7A H 0.620773 0.241803 0.533377 0.030 Uiso 1 1 calc R U . . .
C5B C 0.84661(12) 0.2993(2) 0.14258(9) 0.0266(3) Uani 1 1 d . . . . .
C2A C 0.27964(12) 0.2582(2) 0.54573(9) 0.0245(3) Uani 1 1 d . . . . .
C4A C 0.21990(12) 0.2809(2) 0.39989(9) 0.0263(3) Uani 1 1 d . . . . .
C4B C 0.91998(12) 0.3290(3) 0.21695(9) 0.0312(4) Uani 1 1 d . . . . .
H4BA H 0.966110 0.445185 0.209604 0.037 Uiso 1 1 calc R U . . .
H4BB H 0.964028 0.206354 0.226408 0.037 Uiso 1 1 calc R U . . .
C1B C 0.74039(13) 0.2223(2) 0.37380(9) 0.0299(4) Uani 1 1 d . . . . .
C8A C 0.50005(13) 0.2368(3) 0.65423(9) 0.0309(4) Uani 1 1 d . . . . .
H8AA H 0.471674 0.358196 0.676750 0.046 Uiso 1 1 calc R U . . .
H8AB H 0.575290 0.231765 0.670224 0.046 Uiso 1 1 calc R U . . .
H8AC H 0.467963 0.115133 0.673458 0.046 Uiso 1 1 calc R U . . .
C3B C 0.86707(12) 0.3686(3) 0.28997(9) 0.0317(4) Uani 1 1 d . . . . .
H3BA H 0.918608 0.424498 0.332494 0.038 Uiso 1 1 calc R U . . .
H3BB H 0.811902 0.471643 0.277059 0.038 Uiso 1 1 calc R U . . .
C3A C 0.09477(12) 0.2761(3) 0.49365(11) 0.0338(4) Uani 1 1 d . . . . .
H3AA H 0.060793 0.148553 0.475271 0.051 Uiso 1 1 calc R U . . .
H3AB H 0.058869 0.390404 0.465009 0.051 Uiso 1 1 calc R U . . .
H3AC H 0.092107 0.292058 0.550337 0.051 Uiso 1 1 calc R U . . .
C5A C 0.34390(14) 0.2719(3) 0.30367(9) 0.0335(4) Uani 1 1 d . . . . .
H5AA H 0.386373 0.390042 0.294088 0.050 Uiso 1 1 calc R U . . .
H5AB H 0.278625 0.275826 0.267512 0.050 Uiso 1 1 calc R U . . .
H5AC H 0.381652 0.146947 0.294769 0.050 Uiso 1 1 calc R U . . .
C2B C 0.81956(13) 0.1763(3) 0.31971(10) 0.0347(4) Uani 1 1 d . . . . .
H2BA H 0.786135 0.097020 0.273952 0.042 Uiso 1 1 calc R U . . .
H2BB H 0.875424 0.091572 0.348264 0.042 Uiso 1 1 calc R U . . .
H2B H 0.5980(18) 0.256(3) 0.3719(13) 0.042 Uiso 1 1 d . U . . .
H4B H 0.8542(18) 0.271(3) 0.0394(14) 0.042 Uiso 1 1 d . U . . .

loop_
_atom_site_aniso_label
_atom_site_aniso_U_11
_atom_site_aniso_U_22
_atom_site_aniso_U_33
_atom_site_aniso_U_23
_atom_site_aniso_U_13
_atom_site_aniso_U_12
O4B 0.0256(6) 0.0495(7) 0.0263(6) -0.0010(5) 0.0072(5) -0.0001(5)
O1A 0.0294(6) 0.0408(7) 0.0273(6) 0.0009(5) 0.0109(5) 0.0006(5)
O2A 0.0273(6) 0.0429(7) 0.0323(6) -0.0023(5) -0.0017(5) 0.0026(5)
O1B 0.0303(6) 0.0484(8) 0.0277(6) -0.0015(5) 0.0043(5) -0.0004(5)
O2B 0.0288(6) 0.0515(8) 0.0259(6) -0.0004(5) 0.0063(5) -0.0009(5)
O3B 0.0215(6) 0.0646(9) 0.0323(6) -0.0030(6) 0.0035(4) 0.0007(5)
N1A 0.0207(6) 0.0267(7) 0.0242(6) 0.0002(5) 0.0039(5) -0.0002(5)
N4A 0.0192(6) 0.0300(7) 0.0299(7) -0.0003(5) 0.0062(5) 0.0010(5)
N3A 0.0228(6) 0.0303(7) 0.0230(6) -0.0001(5) 0.0041(5) 0.0005(5)
N2A 0.0220(6) 0.0283(7) 0.0265(6) 0.0005(5) 0.0059(5) 0.0001(5)
C6A 0.0220(7) 0.0209(7) 0.0258(7) 0.0001(5) 0.0038(6) -0.0009(5)
C1A 0.0215(7) 0.0230(7) 0.0251(7) -0.0001(5) 0.0033(6) -0.0006(5)
C7A 0.0209(7) 0.0273(8) 0.0282(7) 0.0007(6) 0.0059(6) 0.0002(6)
C5B 0.0234(7) 0.0288(8) 0.0282(8) 0.0026(6) 0.0061(6) 0.0012(6)
C2A 0.0234(7) 0.0238(7) 0.0269(7) -0.0007(6) 0.0058(6) 0.0003(5)
C4A 0.0247(8) 0.0254(8) 0.0287(8) -0.0019(6) 0.0034(6) 0.0010(6)
C4B 0.0237(7) 0.0409(9) 0.0293(8) 0.0024(7) 0.0049(6) -0.0043(7)
C1B 0.0300(8) 0.0321(8) 0.0282(8) 0.0024(6) 0.0064(6) -0.0036(6)
C8A 0.0275(8) 0.0414(9) 0.0236(7) 0.0001(6) 0.0024(6) -0.0011(7)
C3B 0.0306(8) 0.0361(9) 0.0286(8) -0.0025(7) 0.0045(6) -0.0050(7)
C3A 0.0193(7) 0.0423(9) 0.0407(9) -0.0030(7) 0.0074(6) 0.0015(6)
C5A 0.0319(9) 0.0464(10) 0.0225(8) 0.0017(7) 0.0052(6) 0.0020(7)
C2B 0.0363(9) 0.0344(9) 0.0360(9) 0.0033(7) 0.0136(7) 0.0012(7)

loop_
_atom_type_symbol
_atom_type_description
_atom_type_scat_dispersion_real
_atom_type_scat_dispersion_imag
_atom_type_scat_source
C C 0.0181 0.0091 'International Tables Vol C Tables 4.2.6.8 and 6.1.1.4'
H H 0.0000 0.0000 'International Tables Vol C Tables 4.2.6.8 and 6.1.1.4'
N N 0.0311 0.0180 'International Tables Vol C Tables 4.2.6.8 and 6.1.1.4'
O O 0.0492 0.0322 'International Tables Vol C Tables 4.2.6.8 and 6.1.1.4'

loop_
_citation_id
_citation_doi
_citation_year
1 10.26434/chemrxiv-2024-40s32 2024

loop_
_geom_angle_atom_site_label_1
_geom_angle_atom_site_label_2
_geom_angle_atom_site_label_3
_geom_angle
_geom_angle_site_symmetry_1
_geom_angle_site_symmetry_3
_geom_angle_publ_flag
C5B O4B H4B 110.0(15) . . ?
C1B O2B H2B 110.6(14) . . ?
C1A N1A C8A 126.81(13) . . ?
C7A N1A C1A 106.59(12) . . ?
C7A N1A C8A 126.60(14) . . ?
C2A N4A C3A 116.90(13) . . ?
C4A N4A C2A 127.04(13) . . ?
C4A N4A C3A 116.05(13) . . ?
C6A N3A C4A 119.65(13) . . ?
C6A N3A C5A 120.55(13) . . ?
C4A N3A C5A 119.69(13) . . ?
C7A N2A C6A 103.80(12) . . ?
N2A C6A N3A 126.75(13) . . ?
N2A C6A C1A 111.58(13) . . ?
C1A C6A N3A 121.67(14) . . ?
N1A C1A C2A 131.31(13) . . ?
C6A C1A N1A 105.20(13) . . ?
C6A C1A C2A 123.50(14) . . ?
N1A C7A H7A 123.6 . . ?
N2A C7A N1A 112.84(14) . . ?
N2A C7A H7A 123.6 . . ?
O4B C5B C4B 111.96(13) . . ?
O3B C5B O4B 122.77(15) . . ?
O3B C5B C4B 125.24(14) . . ?
O1A C2A N4A 122.21(14) . . ?
O1A C2A C1A 126.55(14) . . ?
N4A C2A C1A 111.23(12) . . ?
O2A C4A N4A 121.11(14) . . ?
O2A C4A N3A 121.98(14) . . ?
N3A C4A N4A 116.91(13) . . ?
C5B C4B H4BA 108.7 . . ?
C5B C4B H4BB 108.7 . . ?
C5B C4B C3B 114.26(13) . . ?
H4BA C4B H4BB 107.6 . . ?
C3B C4B H4BA 108.7 . . ?
C3B C4B H4BB 108.7 . . ?
O1B C1B O2B 121.71(15) . . ?
O1B C1B C2B 124.86(15) . . ?
O2B C1B C2B 113.43(14) . . ?
N1A C8A H8AA 109.5 . . ?
N1A C8A H8AB 109.5 . . ?
N1A C8A H8AC 109.5 . . ?
H8AA C8A H8AB 109.5 . . ?
H8AA C8A H8AC 109.5 . . ?
H8AB C8A H8AC 109.5 . . ?
C4B C3B H3BA 109.1 . . ?
C4B C3B H3BB 109.1 . . ?
H3BA C3B H3BB 107.9 . . ?
C2B C3B C4B 112.29(14) . . ?
C2B C3B H3BA 109.1 . . ?
C2B C3B H3BB 109.1 . . ?
N4A C3A H3AA 109.5 . . ?
N4A C3A H3AB 109.5 . . ?
N4A C3A H3AC 109.5 . . ?
H3AA C3A H3AB 109.5 . . ?
H3AA C3A H3AC 109.5 . . ?
H3AB C3A H3AC 109.5 . . ?
N3A C5A H5AA 109.5 . . ?
N3A C5A H5AB 109.5 . . ?
N3A C5A H5AC 109.5 . . ?
H5AA C5A H5AB 109.5 . . ?
H5AA C5A H5AC 109.5 . . ?
H5AB C5A H5AC 109.5 . . ?
C1B C2B C3B 112.35(14) . . ?
C1B C2B H2BA 109.1 . . ?
C1B C2B H2BB 109.1 . . ?
C3B C2B H2BA 109.1 . . ?
C3B C2B H2BB 109.1 . . ?
H2BA C2B H2BB 107.9 . . ?

loop_
_geom_bond_atom_site_label_1
_geom_bond_atom_site_label_2
_geom_bond_distance
_geom_bond_site_symmetry_2
_geom_bond_publ_flag
O4B C5B 1.3325(19) . ?
O4B H4B 0.82(2) . ?
O1A C2A 1.2237(19) . ?
O2A C4A 1.2183(19) . ?
O1B C1B 1.211(2) . ?
O2B C1B 1.329(2) . ?
O2B H2B 0.92(2) . ?
O3B C5B 1.2110(19) . ?
N1A C1A 1.3816(19) . ?
N1A C7A 1.3394(19) . ?
N1A C8A 1.4577(19) . ?
N4A C2A 1.406(2) . ?
N4A C4A 1.401(2) . ?
N4A C3A 1.4690(19) . ?
N3A C6A 1.374(2) . ?
N3A C4A 1.381(2) . ?
N3A C5A 1.4590(19) . ?
N2A C6A 1.3599(19) . ?
N2A C7A 1.337(2) . ?
C6A C1A 1.367(2) . ?
C1A C2A 1.427(2) . ?
C7A H7A 0.9500 . ?
C5B C4B 1.495(2) . ?
C4B H4BA 0.9900 . ?
C4B H4BB 0.9900 . ?
C4B C3B 1.527(2) . ?
C1B C2B 1.505(2) . ?
C8A H8AA 0.9800 . ?
C8A H8AB 0.9800 . ?
C8A H8AC 0.9800 . ?
C3B H3BA 0.9900 . ?
C3B H3BB 0.9900 . ?
C3B C2B 1.525(2) . ?
C3A H3AA 0.9800 . ?
C3A H3AB 0.9800 . ?
C3A H3AC 0.9800 . ?
C5A H5AA 0.9800 . ?
C5A H5AB 0.9800 . ?
C5A H5AC 0.9800 . ?
C2B H2BA 0.9900 . ?
C2B H2BB 0.9900 . ?

loop_
_geom_torsion_atom_site_label_1
_geom_torsion_atom_site_label_2
_geom_torsion_atom_site_label_3
_geom_torsion_atom_site_label_4
_geom_torsion
_geom_torsion_site_symmetry_1
_geom_torsion_site_symmetry_2
_geom_torsion_site_symmetry_3
_geom_torsion_site_symmetry_4
_geom_torsion_publ_flag
O4B C5B C4B C3B 175.99(14) . . . . ?
O1B C1B C2B C3B -87.3(2) . . . . ?
O2B C1B C2B C3B 92.27(17) . . . . ?
O3B C5B C4B C3B -2.0(2) . . . . ?
N1A C1A C2A O1A -0.7(3) . . . . ?
N1A C1A C2A N4A 179.36(14) . . . . ?
N3A C6A C1A N1A -179.69(12) . . . . ?
N3A C6A C1A C2A 0.1(2) . . . . ?
N2A C6A C1A N1A -0.01(16) . . . . ?
N2A C6A C1A C2A 179.79(13) . . . . ?
C6A N3A C4A O2A -179.92(14) . . . . ?
C6A N3A C4A N4A 0.0(2) . . . . ?
C6A N2A C7A N1A -0.06(16) . . . . ?
C6A C1A C2A O1A 179.56(15) . . . . ?
C6A C1A C2A N4A -0.4(2) . . . . ?
C1A N1A C7A N2A 0.06(17) . . . . ?
C7A N1A C1A C6A -0.03(15) . . . . ?
C7A N1A C1A C2A -179.80(15) . . . . ?
C7A N2A C6A N3A 179.70(14) . . . . ?
C7A N2A C6A C1A 0.04(16) . . . . ?
C5B C4B C3B C2B 74.79(18) . . . . ?
C2A N4A C4A O2A 179.58(14) . . . . ?
C2A N4A C4A N3A -0.3(2) . . . . ?
C4A N4A C2A O1A -179.44(14) . . . . ?
C4A N4A C2A C1A 0.5(2) . . . . ?
C4A N3A C6A N2A -179.53(13) . . . . ?
C4A N3A C6A C1A 0.1(2) . . . . ?
C4B C3B C2B C1B -162.01(14) . . . . ?
C8A N1A C1A C6A 178.82(13) . . . . ?
C8A N1A C1A C2A -1.0(2) . . . . ?
C8A N1A C7A N2A -178.80(13) . . . . ?
C3A N4A C2A O1A -0.1(2) . . . . ?
C3A N4A C2A C1A 179.83(13) . . . . ?
C3A N4A C4A O2A 0.2(2) . . . . ?
C3A N4A C4A N3A -179.67(13) . . . . ?
C5A N3A C6A N2A 4.3(2) . . . . ?
C5A N3A C6A C1A -176.02(14) . . . . ?
C5A N3A C4A O2A -3.8(2) . . . . ?
C5A N3A C4A N4A 176.15(13) . . . . ?
